data_2211619
loop_
_publ_author_name
'Li-Ping Cao'
'Meng Gao'
'Bao-Han Zhou'

_publ_section_title
;Diethyl
 <i>cis</i>-4,5,10,11-tetrahydro-4,11-dioxo-1<i>H</i>,3<i>H</i>-2-oxa-3a,4a,10a,11a-tetraazabenz[<i>f</i>]indeno[2,1,7-<i>ija</i>]azulene-11b,11c-dicarboxylate
;
_journal_coeditor_code SJ2151
_journal_issue 12
_journal_name_full 'Acta Crystallographica Section E'
_journal_page_first o5419
_journal_page_last o5420
_journal_paper_doi 10.1107/S160053680604548X
_journal_volume 62
_journal_year 2006
_chemical_formula_iupac 'C20 H22 N4 O7'
_chemical_formula_moiety 'C20 H22 N4 O7'
_chemical_formula_sum 'C20 H22 N4 O7'
_chemical_formula_weight 430.42
_chemical_name_systematic
;
Diethyl cis-4,5,10,11-tetrahydro-4,11-dioxo-1H,3H-2-oxa-3a,4a,10a,11a-
tetraazabenz[f]indeno[2,1,7-ija]azulene-11b,11c-dicarboxylate
;
_space_group_IT_number 2
_symmetry_cell_setting triclinic
_symmetry_space_group_name_Hall '-P 1'
_symmetry_space_group_name_H-M 'P -1'
_atom_sites_solution_hydrogens geom
_atom_sites_solution_primary direct
_atom_sites_solution_secondary difmap
_audit_creation_method SHELXL-97
_cell_angle_alpha 95.0160(10)
_cell_angle_beta 104.2970(10)
_cell_angle_gamma 111.2850(10)
_cell_formula_units_Z 2
_cell_length_a 8.1503(7)
_cell_length_b 11.1548(9)
_cell_length_c 11.9935(10)
_cell_measurement_reflns_used 4793
_cell_measurement_temperature 292(2)
_cell_measurement_theta_max 28.00
_cell_measurement_theta_min 2.41
_cell_volume 965.42(14)
_computing_cell_refinement 'SAINT (Bruker, 2001)'
_computing_data_collection 'SMART (Bruker, 2001)'
_computing_data_reduction SAINT
_computing_molecular_graphics 'PLATON (Spek, 2003)'
_computing_publication_material PLATON
_computing_structure_refinement 'SHELXL97 (Sheldrick, 1997)'
_computing_structure_solution 'SHELXS97 (Sheldrick, 1997)'
_diffrn_ambient_temperature 292(2)
_diffrn_measured_fraction_theta_full 0.986
_diffrn_measured_fraction_theta_max 0.986
_diffrn_measurement_device_type 'Bruker SMART 4K CCD area-detector'
_diffrn_measurement_method '\f and \w'
_diffrn_radiation_monochromator graphite
_diffrn_radiation_source 'fine-focus sealed tube'
_diffrn_radiation_type MoK\a
_diffrn_radiation_wavelength 0.71073
_diffrn_reflns_av_R_equivalents 0.0573
_diffrn_reflns_av_sigmaI/netI 0.0465
_diffrn_reflns_limit_h_max 10
_diffrn_reflns_limit_h_min -10
_diffrn_reflns_limit_k_max 14
_diffrn_reflns_limit_k_min -14
_diffrn_reflns_limit_l_max 15
_diffrn_reflns_limit_l_min -15
_diffrn_reflns_number 9092
_diffrn_reflns_theta_full 27.00
_diffrn_reflns_theta_max 27.00
_diffrn_reflns_theta_min 1.79
_diffrn_standards_number 0
_exptl_absorpt_coefficient_mu 0.114
_exptl_absorpt_correction_type none
_exptl_crystal_colour colorless
_exptl_crystal_density_diffrn 1.481
_exptl_crystal_density_method 'not measured'
_exptl_crystal_description block
_exptl_crystal_F_000 452
_exptl_crystal_size_max 0.30
_exptl_crystal_size_mid 0.20
_exptl_crystal_size_min 0.20
_refine_diff_density_max 0.244
_refine_diff_density_min -0.361
_refine_ls_extinction_method none
_refine_ls_goodness_of_fit_ref 1.047
_refine_ls_hydrogen_treatment constr
_refine_ls_matrix_type full
_refine_ls_number_parameters 321
_refine_ls_number_reflns 4167
_refine_ls_number_restraints 0
_refine_ls_restrained_S_all 1.047
_refine_ls_R_factor_all 0.0588
_refine_ls_R_factor_gt 0.0517
_refine_ls_shift/su_max 0.000
_refine_ls_shift/su_mean 0.000
_refine_ls_structure_factor_coef Fsqd
_refine_ls_weighting_details 'calc w=1/[\s^2^(Fo^2^)+(0.0791P)^2^+0.1548P] where P=(Fo^2^+2Fc^2^)/3'
_refine_ls_weighting_scheme calc
_refine_ls_wR_factor_gt 0.1394
_refine_ls_wR_factor_ref 0.1449
_reflns_number_gt 3560
_reflns_number_total 4167
_reflns_threshold_expression I>2\s(I)
_cod_data_source_file sj2151.cif
_cod_data_source_block I
_cod_depositor_comments
;
The following automatic conversions were performed:
'_symmetry_cell_setting' value 'Triclinic' changed to 'triclinic'
according to '/home/saulius/struct/CIF-dictionaries/cif_core.dic'
dictionary named 'cif_core.dic' version 2.4.1 from 2010-06-29.

Automatic conversion script
Id: cif_fix_enum 1527 2010-12-29 10:47:43Z saulius 

The following automatic conversions were performed:

'_symmetry_cell_setting' value 'Triclinic' changed to 'triclinic'
according to /home/saulius/struct/CIF-dictionaries/cif_core.dic
dictionary named 'cif_core.dic' version 2.4.1 from 2010-06-29.

Automatic conversion script
Id: cif_fix_values 1715 2011-07-08 13:25:40Z adriana 
;
_cod_database_code 2211619
_cod_database_fobs_code 2211619

loop_
_symmetry_equiv_pos_as_xyz
'x, y, z'
'-x, -y, -z'

loop_
_atom_site_type_symbol
_atom_site_label
_atom_site_fract_x
_atom_site_fract_y
_atom_site_fract_z
_atom_site_U_iso_or_equiv
_atom_site_adp_type
_atom_site_calc_flag
_atom_site_refinement_flags
_atom_site_occupancy
_atom_site_disorder_assembly
_atom_site_disorder_group
C C1 0.5137(2) 0.98565(16) 0.15275(12) 0.0425(4) Uani d . 1 . .
C C2 0.7032(3) 1.02622(19) 0.17561(15) 0.0512(4) Uani d . 1 . .
H H2 0.7539 0.9639 0.1745 0.061 Uiso calc R 1 . .
C C3 0.8173(3) 1.1577(2) 0.19990(17) 0.0587(5) Uani d . 1 . .
H H3 0.9441 1.1833 0.2152 0.070 Uiso calc R 1 . .
C C4 0.7440(3) 1.2515(2) 0.20151(16) 0.0571(4) Uani d . 1 . .
H H4 0.8208 1.3401 0.2174 0.069 Uiso calc R 1 . .
C C5 0.5550(2) 1.21236(17) 0.17932(15) 0.0499(4) Uani d . 1 . .
H H5 0.5056 1.2755 0.1806 0.060 Uiso calc R 1 . .
C C6 0.4388(2) 1.08066(16) 0.15524(12) 0.0415(3) Uani d . 1 . .
C C7 0.2337(2) 1.04079(16) 0.13274(14) 0.0428(4) Uani d . 1 A .
H H7A 0.2080 1.1191 0.1371 0.051 Uiso calc R 1 . .
H H7B 0.1698 0.9894 0.0538 0.051 Uiso calc R 1 . .
C C8 0.3921(2) 0.84105(16) 0.12481(14) 0.0455(4) Uani d . 1 A .
H H8A 0.3072 0.8196 0.0463 0.055 Uiso calc R 1 . .
H H8B 0.4688 0.7919 0.1247 0.055 Uiso calc R 1 . .
C C9 0.17328(19) 1.02186(14) 0.32363(13) 0.0375(3) Uani d . 1 A .
C C10 0.3660(2) 0.77780(14) 0.31323(13) 0.0381(3) Uani d . 1 A .
C C11 0.1255(2) 0.82689(14) 0.20471(12) 0.0375(3) Uani d . 1 A .
C C12 -0.0417(2) 0.74886(16) 0.09505(14) 0.0462(4) Uani d . 1 . .
C C13 -0.2214(7) 0.5364(4) -0.0262(4) 0.0599(12) Uani d P 0.650(11) A 1
H H13A -0.3248 0.5521 -0.0123 0.072 Uiso calc PR 0.650(11) A 1
H H13B -0.2389 0.4476 -0.0164 0.072 Uiso calc PR 0.650(11) A 1
C C14 -0.2235(6) 0.5462(4) -0.1486(5) 0.0710(14) Uani d P 0.650(11) A 1
H H14A -0.2112 0.6328 -0.1602 0.107 Uiso calc PR 0.650(11) A 1
H H14B -0.3380 0.4828 -0.2012 0.107 Uiso calc PR 0.650(11) A 1
H H14C -0.1228 0.5295 -0.1637 0.107 Uiso calc PR 0.650(11) A 1
O O4 -0.0520(6) 0.6277(4) 0.0616(4) 0.0523(8) Uani d P 0.650(11) A 1
C C13' -0.1549(11) 0.5883(8) -0.0784(8) 0.067(2) Uani d P 0.350(11) A 2
H H13C -0.1100 0.5376 -0.1234 0.081 Uiso calc PR 0.350(11) A 2
H H13D -0.1850 0.6488 -0.1246 0.081 Uiso calc PR 0.350(11) A 2
O O4' -0.0103(11) 0.6624(8) 0.0303(7) 0.0529(16) Uani d P 0.350(11) A 2
C C14' -0.3220(18) 0.4996(9) -0.0562(10) 0.092(3) Uani d P 0.350(11) A 2
H H14D -0.2908 0.4442 -0.0053 0.137 Uiso calc PR 0.350(11) A 2
H H14E -0.4097 0.4464 -0.1292 0.137 Uiso calc PR 0.350(11) A 2
H H14F -0.3747 0.5502 -0.0196 0.137 Uiso calc PR 0.350(11) A 2
C C15 0.0940(2) 0.79891(14) 0.32528(13) 0.0379(3) Uani d . 1 . .
C C16 -0.0909(2) 0.68690(17) 0.31784(16) 0.0527(4) Uani d . 1 A .
C C17 -0.2707(3) 0.5693(3) 0.4287(2) 0.0792(7) Uani d . 1 A .
H H17A -0.3035 0.4882 0.3750 0.095 Uiso calc R 1 . .
H H17B -0.3730 0.5965 0.4100 0.095 Uiso calc R 1 . .
C C18 -0.2304(3) 0.5499(2) 0.5499(3) 0.0816(7) Uani d . 1 . .
H H18A -0.1212 0.5321 0.5699 0.122 Uiso calc R 1 . .
H H18B -0.3325 0.4772 0.5579 0.122 Uiso calc R 1 . .
H H18C -0.2113 0.6277 0.6016 0.122 Uiso calc R 1 . .
C C19 0.3193(2) 0.80113(17) 0.50840(14) 0.0477(4) Uani d . 1 . .
H H19A 0.2329 0.7434 0.5428 0.057 Uiso calc R 1 A .
H H19B 0.4347 0.7903 0.5340 0.057 Uiso calc R 1 . .
C C20 0.1833(2) 0.95187(17) 0.51293(14) 0.0459(4) Uani d . 1 . .
H H20A 0.2069 1.0421 0.5428 0.055 Uiso calc R 1 A .
H H20B 0.0932 0.8953 0.5456 0.055 Uiso calc R 1 . .
N N1 0.28543(18) 0.79847(12) 0.20624(11) 0.0392(3) Uani d . 1 . .
N N2 0.16151(18) 0.96462(12) 0.21522(11) 0.0386(3) Uani d . 1 . .
N N3 0.24632(18) 0.76400(13) 0.38069(11) 0.0404(3) Uani d . 1 A .
N N4 0.10930(18) 0.92333(12) 0.38535(11) 0.0399(3) Uani d . 1 A .
O O1 0.22311(17) 1.13822(10) 0.35886(10) 0.0494(3) Uani d . 1 . .
O O2 0.51105(16) 0.76594(11) 0.34206(10) 0.0486(3) Uani d . 1 . .
O O3 -0.1558(2) 0.78822(15) 0.05582(15) 0.0812(5) Uani d . 1 A .
O O5 -0.164(2) 0.5959(6) 0.2363(5) 0.110(4) Uani d P 0.536(19) A 1
O O5' -0.2299(5) 0.6544(15) 0.2340(4) 0.089(4) Uani d P 0.464(19) A 2
O O6 -0.1060(2) 0.66976(17) 0.41836(14) 0.0866(5) Uani d . 1 . .
O O7 0.34931(16) 0.93206(12) 0.54848(10) 0.0493(3) Uani d . 1 A .

loop_
_atom_site_aniso_label
_atom_site_aniso_U_11
_atom_site_aniso_U_22
_atom_site_aniso_U_33
_atom_site_aniso_U_12
_atom_site_aniso_U_13
_atom_site_aniso_U_23
C1 0.0519(9) 0.0563(9) 0.0273(7) 0.0283(7) 0.0143(6) 0.0115(6)
C2 0.0563(10) 0.0722(11) 0.0409(9) 0.0372(9) 0.0211(8) 0.0190(8)
C3 0.0490(10) 0.0812(13) 0.0496(10) 0.0259(9) 0.0187(8) 0.0210(9)
C4 0.0556(11) 0.0622(11) 0.0493(10) 0.0167(8) 0.0170(8) 0.0166(8)
C5 0.0587(10) 0.0543(10) 0.0434(9) 0.0265(8) 0.0179(8) 0.0168(7)
C6 0.0487(9) 0.0528(9) 0.0287(7) 0.0254(7) 0.0116(6) 0.0129(6)
C7 0.0502(9) 0.0484(8) 0.0370(8) 0.0275(7) 0.0113(7) 0.0152(6)
C8 0.0573(10) 0.0538(9) 0.0339(8) 0.0323(8) 0.0139(7) 0.0058(6)
C9 0.0354(7) 0.0405(7) 0.0376(7) 0.0197(6) 0.0069(6) 0.0051(6)
C10 0.0435(8) 0.0343(7) 0.0350(7) 0.0189(6) 0.0052(6) 0.0032(5)
C11 0.0423(8) 0.0375(7) 0.0324(7) 0.0200(6) 0.0054(6) 0.0048(6)
C12 0.0507(9) 0.0471(8) 0.0372(8) 0.0251(7) 0.0006(7) 0.0023(6)
C13 0.051(2) 0.0479(19) 0.058(2) 0.0075(18) 0.0001(19) -0.0069(16)
C14 0.074(2) 0.063(2) 0.055(3) 0.0199(18) 0.002(2) -0.0087(18)
O4 0.0480(17) 0.0424(16) 0.0538(19) 0.0182(13) -0.0016(12) -0.0048(12)
C13' 0.063(4) 0.071(4) 0.047(5) 0.019(4) 0.001(4) -0.012(4)
O4' 0.048(3) 0.046(3) 0.047(3) 0.015(2) -0.003(2) -0.010(2)
C14' 0.069(6) 0.061(4) 0.100(7) 0.002(4) -0.006(5) -0.004(4)
C15 0.0384(7) 0.0388(7) 0.0342(7) 0.0165(6) 0.0054(6) 0.0062(6)
C16 0.0489(9) 0.0489(9) 0.0470(10) 0.0093(7) 0.0074(8) 0.0089(7)
C17 0.0437(11) 0.0868(16) 0.0887(16) 0.0024(10) 0.0178(11) 0.0373(13)
C18 0.0747(15) 0.0695(14) 0.0983(19) 0.0182(11) 0.0310(14) 0.0363(13)
C19 0.0479(9) 0.0615(10) 0.0341(8) 0.0239(7) 0.0079(7) 0.0149(7)
C20 0.0487(9) 0.0528(9) 0.0359(8) 0.0193(7) 0.0149(7) 0.0045(7)
N1 0.0453(7) 0.0431(7) 0.0327(6) 0.0247(5) 0.0075(5) 0.0063(5)
N2 0.0456(7) 0.0385(6) 0.0345(6) 0.0214(5) 0.0099(5) 0.0077(5)
N3 0.0434(7) 0.0454(7) 0.0336(6) 0.0218(6) 0.0061(5) 0.0108(5)
N4 0.0430(7) 0.0418(7) 0.0354(7) 0.0177(5) 0.0120(5) 0.0050(5)
O1 0.0581(7) 0.0389(6) 0.0511(7) 0.0233(5) 0.0125(5) 0.0022(5)
O2 0.0494(6) 0.0551(7) 0.0456(6) 0.0317(5) 0.0059(5) 0.0071(5)
O3 0.0692(9) 0.0642(9) 0.0877(11) 0.0398(7) -0.0264(8) -0.0115(7)
O5 0.116(7) 0.063(3) 0.086(3) -0.028(3) 0.024(3) -0.0089(19)
O5' 0.039(2) 0.145(8) 0.043(2) 0.001(2) 0.0015(13) 0.011(3)
O6 0.0529(8) 0.1032(12) 0.0628(9) -0.0134(8) 0.0128(7) 0.0240(8)
O7 0.0458(6) 0.0608(7) 0.0337(6) 0.0170(5) 0.0077(5) 0.0029(5)

loop_
_atom_type_symbol
_atom_type_description
_atom_type_scat_dispersion_real
_atom_type_scat_dispersion_imag
_atom_type_scat_source
C C 0.0033 0.0016 'International Tables Vol C Tables 4.2.6.8 and 6.1.1.4'
H H 0.0000 0.0000 'International Tables Vol C Tables 4.2.6.8 and 6.1.1.4'
N N 0.0061 0.0033 'International Tables Vol C Tables 4.2.6.8 and 6.1.1.4'
O O 0.0106 0.0060 'International Tables Vol C Tables 4.2.6.8 and 6.1.1.4'

loop_
_geom_angle_atom_site_label_1
_geom_angle_atom_site_label_2
_geom_angle_atom_site_label_3
_geom_angle
C2 C1 C6 119.04(16)
C2 C1 C8 119.75(14)
C6 C1 C8 121.20(15)
C3 C2 C1 120.95(16)
C3 C2 H2 119.5
C1 C2 H2 119.5
C2 C3 C4 120.20(18)
C2 C3 H3 119.9
C4 C3 H3 119.9
C3 C4 C5 119.48(18)
C3 C4 H4 120.3
C5 C4 H4 120.3
C6 C5 C4 120.95(16)
C6 C5 H5 119.5
C4 C5 H5 119.5
C5 C6 C1 119.37(16)
C5 C6 C7 119.88(14)
C1 C6 C7 120.74(15)
N2 C7 C6 113.37(12)
N2 C7 H7A 108.9
C6 C7 H7A 108.9
N2 C7 H7B 108.9
C6 C7 H7B 108.9
H7A C7 H7B 107.7
N1 C8 C1 114.42(12)
N1 C8 H8A 108.7
C1 C8 H8A 108.7
N1 C8 H8B 108.7
C1 C8 H8B 108.7
H8A C8 H8B 107.6
O1 C9 N2 125.87(14)
O1 C9 N4 125.54(14)
N2 C9 N4 108.52(12)
O2 C10 N1 126.07(14)
O2 C10 N3 125.47(14)
N1 C10 N3 108.33(12)
N2 C11 N1 113.63(13)
N2 C11 C12 108.97(11)
N1 C11 C12 113.01(12)
N2 C11 C15 102.35(11)
N1 C11 C15 103.12(11)
C12 C11 C15 115.33(13)
O3 C12 O4' 121.7(3)
O3 C12 O4 125.1(2)
O3 C12 C11 122.45(14)
O4' C12 C11 112.1(3)
O4 C12 C11 111.89(19)
O4 C13 C14 114.1(6)
O4 C13 H13A 108.7
C14 C13 H13A 108.7
O4 C13 H13B 108.7
C14 C13 H13B 108.7
H13A C13 H13B 107.6
C12 O4 C13 117.0(3)
O4' C13' C14' 111.7(11)
O4' C13' H13C 109.3
C14' C13' H13C 109.3
O4' C13' H13D 109.3
C14' C13' H13D 109.3
H13C C13' H13D 107.9
C12 O4' C13' 116.7(6)
C13' C14' H14D 109.5
C13' C14' H14E 109.5
H14D C14' H14E 109.5
C13' C14' H14F 109.5
H14D C14' H14F 109.5
H14E C14' H14F 109.5
N4 C15 N3 112.53(12)
N4 C15 C16 111.12(13)
N3 C15 C16 109.44(13)
N4 C15 C11 104.35(11)
N3 C15 C11 103.54(11)
C16 C15 C11 115.65(12)
O5 C16 O5' 47.9(3)
O5 C16 O6 120.0(3)
O5' C16 O6 119.8(3)
O5 C16 C15 120.2(5)
O5' C16 C15 122.8(5)
O6 C16 C15 112.00(15)
O6 C17 C18 107.26(19)
O6 C17 H17A 110.3
C18 C17 H17A 110.3
O6 C17 H17B 110.3
C18 C17 H17B 110.3
H17A C17 H17B 108.5
C17 C18 H18A 109.5
C17 C18 H18B 109.5
H18A C18 H18B 109.5
C17 C18 H18C 109.5
H18A C18 H18C 109.5
H18B C18 H18C 109.5
O7 C19 N3 111.64(12)
O7 C19 H19A 109.3
N3 C19 H19A 109.3
O7 C19 H19B 109.3
N3 C19 H19B 109.3
H19A C19 H19B 108.0
O7 C20 N4 110.78(12)
O7 C20 H20A 109.5
N4 C20 H20A 109.5
O7 C20 H20B 109.5
N4 C20 H20B 109.5
H20A C20 H20B 108.1
C10 N1 C11 112.50(12)
C10 N1 C8 120.70(13)
C11 N1 C8 122.09(12)
C9 N2 C11 113.13(12)
C9 N2 C7 122.32(13)
C11 N2 C7 121.95(12)
C10 N3 C15 111.23(12)
C10 N3 C19 120.06(13)
C15 N3 C19 116.63(12)
C9 N4 C15 110.04(11)
C9 N4 C20 118.89(13)
C15 N4 C20 116.33(12)
C16 O6 C17 119.81(18)
C19 O7 C20 111.00(12)

loop_
_geom_bond_atom_site_label_1
_geom_bond_atom_site_label_2
_geom_bond_distance
C1 C2 1.388(2)
C1 C6 1.404(2)
C1 C8 1.509(2)
C2 C3 1.379(3)
C2 H2 0.9300
C3 C4 1.381(3)
C3 H3 0.9300
C4 C5 1.387(3)
C4 H4 0.9300
C5 C6 1.385(2)
C5 H5 0.9300
C6 C7 1.510(2)
C7 N2 1.456(2)
C7 H7A 0.9700
C7 H7B 0.9700
C8 N1 1.461(2)
C8 H8A 0.9700
C8 H8B 0.9700
C9 O1 1.2103(17)
C9 N2 1.3624(19)
C9 N4 1.394(2)
C10 O2 1.2056(18)
C10 N1 1.3699(19)
C10 N3 1.390(2)
C11 N2 1.4432(18)
C11 N1 1.4454(19)
C11 C12 1.548(2)
C11 C15 1.568(2)
C12 O3 1.181(2)
C12 O4' 1.321(7)
C12 O4 1.342(4)
C13 O4 1.458(7)
C13 C14 1.477(7)
C13 H13A 0.9700
C13 H13B 0.9700
C14 H14A 0.9600
C14 H14B 0.9600
C14 H14C 0.9600
C13' O4' 1.454(11)
C13' C14' 1.466(15)
C13' H13C 0.9700
C13' H13D 0.9700
C14' H14D 0.9600
C14' H14E 0.9600
C14' H14F 0.9600
C15 N4 1.4547(18)
C15 N3 1.4570(18)
C15 C16 1.545(2)
C16 O5 1.200(4)
C16 O5' 1.225(4)
C16 O6 1.266(2)
C17 O6 1.445(2)
C17 C18 1.463(4)
C17 H17A 0.9700
C17 H17B 0.9700
C18 H18A 0.9600
C18 H18B 0.9600
C18 H18C 0.9600
C19 O7 1.408(2)
C19 N3 1.460(2)
C19 H19A 0.9700
C19 H19B 0.9700
C20 O7 1.418(2)
C20 N4 1.458(2)
C20 H20A 0.9700
C20 H20B 0.9700

loop_
_geom_hbond_atom_site_label_D
_geom_hbond_atom_site_label_H
_geom_hbond_atom_site_label_A
_geom_hbond_site_symmetry_A
_geom_hbond_distance_DH
_geom_hbond_distance_HA
_geom_hbond_distance_DA
_geom_hbond_angle_DHA
_geom_hbond_publ_flag
C17 H17B O2 1_455 0.97 2.51 3.373(3) 147.6 yes
C19 H19B O1 2_676 0.97 2.55 3.457(2) 155.7 yes
C20 H20A O2 2_676 0.97 2.47 3.217(2) 133.3 yes

loop_
_geom_torsion_atom_site_label_1
_geom_torsion_atom_site_label_2
_geom_torsion_atom_site_label_3
_geom_torsion_atom_site_label_4
_geom_torsion
C6 C1 C2 C3 -0.3(2)
C8 C1 C2 C3 179.16(15)
C1 C2 C3 C4 -0.2(3)
C2 C3 C4 C5 0.4(3)
C3 C4 C5 C6 -0.2(3)
C4 C5 C6 C1 -0.3(2)
C4 C5 C6 C7 179.31(15)
C2 C1 C6 C5 0.6(2)
C8 C1 C6 C5 -178.91(14)
C2 C1 C6 C7 -179.04(13)
C8 C1 C6 C7 1.5(2)
C5 C6 C7 N2 -120.34(15)
C1 C6 C7 N2 59.29(18)
C2 C1 C8 N1 120.13(15)
C6 C1 C8 N1 -60.38(19)
N2 C11 C12 O3 -25.0(2)
N1 C11 C12 O3 -152.36(19)
C15 C11 C12 O3 89.4(2)
N2 C11 C12 O4' 133.4(5)
N1 C11 C12 O4' 6.1(5)
C15 C11 C12 O4' -112.2(5)
N2 C11 C12 O4 163.0(3)
N1 C11 C12 O4 35.7(3)
C15 C11 C12 O4 -82.6(3)
O3 C12 O4 C13 -2.9(7)
O4' C12 O4 C13 -95.3(10)
C11 C12 O4 C13 168.7(4)
C14 C13 O4 C12 85.3(5)
O3 C12 O4' C13' -18.3(11)
O4 C12 O4' C13' 87.8(11)
C11 C12 O4' C13' -176.9(6)
C14' C13' O4' C12 -66.9(11)
N2 C11 C15 N4 2.19(14)
N1 C11 C15 N4 120.37(12)
C12 C11 C15 N4 -115.96(13)
N2 C11 C15 N3 -115.74(12)
N1 C11 C15 N3 2.45(14)
C12 C11 C15 N3 126.11(12)
N2 C11 C15 C16 124.56(14)
N1 C11 C15 C16 -117.25(14)
C12 C11 C15 C16 6.41(18)
N4 C15 C16 O5 149.1(9)
N3 C15 C16 O5 -86.0(9)
C11 C15 C16 O5 30.4(9)
N4 C15 C16 O5' 92.3(9)
N3 C15 C16 O5' -142.8(9)
C11 C15 C16 O5' -26.4(9)
N4 C15 C16 O6 -61.6(2)
N3 C15 C16 O6 63.3(2)
C11 C15 C16 O6 179.72(15)
O2 C10 N1 C11 -171.78(14)
N3 C10 N1 C11 12.14(16)
O2 C10 N1 C8 -15.6(2)
N3 C10 N1 C8 168.33(12)
N2 C11 N1 C10 101.08(14)
C12 C11 N1 C10 -134.09(14)
C15 C11 N1 C10 -8.90(15)
N2 C11 N1 C8 -54.73(17)
C12 C11 N1 C8 70.11(17)
C15 C11 N1 C8 -164.71(13)
C1 C8 N1 C10 -79.25(17)
C1 C8 N1 C11 74.62(18)
O1 C9 N2 C11 170.93(14)
N4 C9 N2 C11 -12.05(17)
O1 C9 N2 C7 8.9(2)
N4 C9 N2 C7 -174.08(12)
N1 C11 N2 C9 -104.61(14)
C12 C11 N2 C9 128.42(14)
C15 C11 N2 C9 5.85(16)
N1 C11 N2 C7 57.49(17)
C12 C11 N2 C7 -69.48(17)
C15 C11 N2 C7 167.95(12)
C6 C7 N2 C9 82.07(17)
C6 C7 N2 C11 -78.39(17)
O2 C10 N3 C15 173.69(14)
N1 C10 N3 C15 -10.20(16)
O2 C10 N3 C19 32.4(2)
N1 C10 N3 C19 -151.49(13)
N4 C15 N3 C10 -107.58(14)
C16 C15 N3 C10 128.36(14)
C11 C15 N3 C10 4.50(15)
N4 C15 N3 C19 35.16(18)
C16 C15 N3 C19 -88.91(16)
C11 C15 N3 C19 147.23(13)
O7 C19 N3 C10 92.35(16)
O7 C19 N3 C15 -46.95(19)
O1 C9 N4 C15 -169.69(14)
N2 C9 N4 C15 13.28(16)
O1 C9 N4 C20 -31.9(2)
N2 C9 N4 C20 151.06(13)
N3 C15 N4 C9 102.28(14)
C16 C15 N4 C9 -134.58(13)
C11 C15 N4 C9 -9.29(15)
N3 C15 N4 C20 -36.69(18)
C16 C15 N4 C20 86.44(16)
C11 C15 N4 C20 -148.26(12)
O7 C20 N4 C9 -85.57(16)
O7 C20 N4 C15 49.66(18)
O5 C16 O6 C17 -30.9(11)
O5' C16 O6 C17 25.0(10)
C15 C16 O6 C17 179.75(19)
C18 C17 O6 C16 165.9(2)
N3 C19 O7 C20 59.05(17)
N4 C20 O7 C19 -60.30(16)
